data_7704377
loop_
_publ_author_name
'Yadav, Ravi'
'Hossain, Md Elius'
'Peedika Paramban, Ramees'
'Simler, Thomas'
'Schoo, Christoph'
'Wang, Jun'
'Deacon, Glen B.'
'Junk, Peter C.'
'Roesky, Peter W.'

_publ_section_title
;
 3d-4f heterometallic complexes by the reduction of transition metal
 carbonyls with bulky Ln<sup>II</sup> amidinates.
;
_journal_issue 23
_journal_name_full 'Dalton transactions (Cambridge, England : 2003)'
_journal_page_first 7701
_journal_page_last 7707
_journal_paper_doi 10.1039/d0dt01271h
_journal_volume 49
_journal_year 2020
_chemical_formula_moiety 'C116 H156 Co2 N8 O10 Sm2'
_chemical_formula_sum 'C116 H156 Co2 N8 O10 Sm2'
_chemical_formula_weight 2241.04
_space_group_crystal_system monoclinic
_space_group_IT_number 14
_space_group_name_Hall '-P 2yn'
_space_group_name_H-M_alt 'P 1 21/n 1'
_atom_sites_solution_hydrogens mixed
_atom_sites_solution_primary dual
_audit_creation_date 2019-07-24
_audit_creation_method
;
Olex2 1.2
(compiled 2018.05.29 svn.r3508 for OlexSys, GUI svn.r5506)
;
_audit_update_record
;
2020-04-03 deposited with the CCDC.	2020-05-01 downloaded from the CCDC.
;
_cell_angle_alpha 90
_cell_angle_beta 96.75(3)
_cell_angle_gamma 90
_cell_formula_units_Z 2
_cell_length_a 11.942(2)
_cell_length_b 24.391(5)
_cell_length_c 18.910(4)
_cell_measurement_reflns_used 50213
_cell_measurement_temperature 100
_cell_measurement_theta_max 31.13
_cell_measurement_theta_min 1.92
_cell_volume 5469.9(19)
_computing_molecular_graphics 'Olex2 (Dolomanov et al., 2009)'
_computing_publication_material 'Olex2 (Dolomanov et al., 2009)'
_computing_structure_refinement 'ShelXL (Sheldrick, 2015)'
_computing_structure_solution 'ShelXT (Sheldrick, 2015)'
_diffrn_ambient_temperature 100
_diffrn_detector 'CMOS pixel detector'
_diffrn_detector_area_resol_mean 5.81
_diffrn_detector_type 'Dectris Pilatus 100k'
_diffrn_measured_fraction_theta_full 0.996
_diffrn_measured_fraction_theta_max 0.996
_diffrn_measurement_device 'four-circle diffractometer'
_diffrn_measurement_device_type 'STOE STADIVARI'
_diffrn_measurement_method '\w scans'
_diffrn_radiation_monochromator 'single reflection optic'
_diffrn_radiation_type MoK\a
_diffrn_radiation_wavelength 0.71073
_diffrn_reflns_av_R_equivalents 0.0327
_diffrn_reflns_av_unetI/netI 0.0390
_diffrn_reflns_Laue_measured_fraction_full 0.996
_diffrn_reflns_Laue_measured_fraction_max 0.996
_diffrn_reflns_limit_h_max 14
_diffrn_reflns_limit_h_min -14
_diffrn_reflns_limit_k_max 30
_diffrn_reflns_limit_k_min -29
_diffrn_reflns_limit_l_max 23
_diffrn_reflns_limit_l_min -20
_diffrn_reflns_number 26613
_diffrn_reflns_point_group_measured_fraction_full 0.996
_diffrn_reflns_point_group_measured_fraction_max 0.996
_diffrn_reflns_theta_full 25.242
_diffrn_reflns_theta_max 26.000
_diffrn_reflns_theta_min 2.094
_diffrn_source 'Mo LFF Sealed Tube'
_diffrn_source_type 'Xenocs Genix3D microfocus'
_exptl_absorpt_coefficient_mu 1.416
_exptl_absorpt_correction_T_max 0.8356
_exptl_absorpt_correction_T_min 0.3675
_exptl_absorpt_correction_type multi-scan
_exptl_absorpt_process_details 'STOE XRED, XSHAPE & LANA'
_exptl_crystal_colour 'clear light yellow'
_exptl_crystal_colour_lustre clear
_exptl_crystal_colour_modifier light
_exptl_crystal_colour_primary yellow
_exptl_crystal_density_diffrn 1.361
_exptl_crystal_description plate
_exptl_crystal_F_000 2332
_exptl_crystal_size_max 0.197
_exptl_crystal_size_mid 0.126
_exptl_crystal_size_min 0.032
_refine_diff_density_max 1.364
_refine_diff_density_min -1.022
_refine_diff_density_rms 0.102
_refine_ls_extinction_method none
_refine_ls_goodness_of_fit_ref 1.040
_refine_ls_hydrogen_treatment mixed
_refine_ls_matrix_type full
_refine_ls_number_parameters 646
_refine_ls_number_reflns 10715
_refine_ls_number_restraints 0
_refine_ls_restrained_S_all 1.040
_refine_ls_R_factor_all 0.0533
_refine_ls_R_factor_gt 0.0390
_refine_ls_shift/su_max 0.002
_refine_ls_shift/su_mean 0.000
_refine_ls_structure_factor_coef Fsqd
_refine_ls_weighting_details 'w=1/[\s^2^(Fo^2^)+(0.0573P)^2^+5.3570P] where P=(Fo^2^+2Fc^2^)/3'
_refine_ls_weighting_scheme calc
_refine_ls_wR_factor_gt 0.0927
_refine_ls_wR_factor_ref 0.1008
_reflns_Friedel_coverage 0.000
_reflns_number_gt 8775
_reflns_number_total 10715
_reflns_threshold_expression 'I > 2\s(I)'
_cod_data_source_file d0dt01271h2.cif
_cod_data_source_block ry261-2ry
_cod_depositor_comments 'Adding full bibliography for 7704376--7704379.cif.'
_cod_original_cell_volume 5470.2(19)
_cod_database_code 7704377
_shelx_shelxl_version_number 2018/3
_shelx_space_group_comment
;
The symmetry employed for this shelxl refinement is uniquely defined
by the following loop, which should always be used as a source of
symmetry information in preference to the above space-group names.
They are only intended as comments.
;
_shelx_estimated_absorpt_t_max 0.956
_shelx_estimated_absorpt_t_min 0.768
_olex2_refinement_description
;
1. Fixed Uiso
 At 1.2 times of:
  All C(H) groups, All C(H,H) groups
 At 1.5 times of:
  All C(H,H,H) groups
2.a Ternary CH refined with riding coordinates:
 C31(H31), C34(H34), C37(H37), C40(H40), C43(H43), C46(H46), C49(H49), C52(H52)
2.b Secondary CH2 refined with riding coordinates:
 C55(H55a,H55b), C56(H56a,H56b), C57(H57a,H57b), C58(H58a,H58b)
2.c Aromatic/amide H refined with riding coordinates:
 C9(H9), C10(H10), C11(H11), C15(H15), C16(H16), C17(H17), C21(H21), C22(H22),
 C23(H23), C27(H27), C28(H28), C29(H29)
2.d Idealised Me refined as rotating group:
 C32(H32a,H32b,H32c), C33(H33a,H33b,H33c), C35(H35a,H35b,H35c), C36(H36a,H36b,
 H36c), C38(H38a,H38b,H38c), C39(H39a,H39b,H39c), C41(H41a,H41b,H41c), C42(H42a,
 H42b,H42c), C44(H44a,H44b,H44c), C45(H45a,H45b,H45c), C47(H47a,H47b,H47c),
 C48(H48a,H48b,H48c), C50(H50a,H50b,H50c), C51(H51a,H51b,H51c), C53(H53a,H53b,
 H53c), C54(H54a,H54b,H54c)
;
_olex2_diffrn_ambient_temperature_device 'Oxford Cryosystems'
_olex2_submission_special_instructions 'No special instructions were received'

loop_
_space_group_symop_operation_xyz
'x, y, z'
'-x+1/2, y+1/2, -z+1/2'
'-x, -y, -z'
'x-1/2, -y-1/2, z-1/2'

loop_
_atom_site_label
_atom_site_type_symbol
_atom_site_fract_x
_atom_site_fract_y
_atom_site_fract_z
_atom_site_U_iso_or_equiv
_atom_site_adp_type
_atom_site_occupancy
_atom_site_site_symmetry_order
_atom_site_calc_flag
_atom_site_refinement_flags_posn
_atom_site_refinement_flags_adp
_atom_site_refinement_flags_occupancy
_atom_site_disorder_assembly
_atom_site_disorder_group
Sm Sm 0.64408(2) 0.43422(2) 0.71847(2) 0.01751(7) Uani 1 1 d . . . . .
Co Co 0.30851(4) 0.53728(2) 0.55646(3) 0.02354(12) Uani 1 1 d . . . . .
O1 O 0.8032(2) 0.48454(10) 0.68299(14) 0.0286(6) Uani 1 1 d . . . . .
O2 O 0.4985(2) 0.49025(10) 0.64639(13) 0.0272(6) Uani 1 1 d . . . . .
O3 O 0.3475(2) 0.57531(10) 0.41521(13) 0.0270(6) Uani 1 1 d . . . . .
O4 O 0.2145(3) 0.62549(14) 0.63616(17) 0.0518(9) Uani 1 1 d . . . . .
O5 O 0.1305(3) 0.45510(14) 0.52783(17) 0.0459(8) Uani 1 1 d . . . . .
N1 N 0.6683(2) 0.51207(11) 0.79909(15) 0.0215(6) Uani 1 1 d . . . . .
N2 N 0.5523(2) 0.44385(11) 0.82705(15) 0.0204(6) Uani 1 1 d . . . . .
N3 N 0.7658(2) 0.35519(11) 0.72917(15) 0.0213(6) Uani 1 1 d . . . . .
N4 N 0.5745(2) 0.33977(11) 0.70802(15) 0.0213(6) Uani 1 1 d . . . . .
C1 C 0.4232(3) 0.50952(14) 0.60897(19) 0.0254(8) Uani 1 1 d . . . . .
C2 C 0.2508(3) 0.59138(18) 0.6046(2) 0.0344(9) Uani 1 1 d . . . . .
C3 C 0.3337(3) 0.56098(14) 0.4726(2) 0.0244(8) Uani 1 1 d . . . . .
C4 C 0.1995(3) 0.48740(17) 0.5405(2) 0.0320(9) Uani 1 1 d . . . . .
C5 C 0.5958(3) 0.49294(14) 0.84067(18) 0.0207(7) Uani 1 1 d . . . . .
C6 C 0.6793(3) 0.32081(14) 0.71700(18) 0.0220(7) Uani 1 1 d . . . . .
C7 C 0.8773(3) 0.33188(14) 0.73497(19) 0.0227(7) Uani 1 1 d . . . . .
C8 C 0.9369(3) 0.32512(15) 0.8035(2) 0.0267(8) Uani 1 1 d . . . . .
C9 C 1.0437(3) 0.30189(16) 0.8090(2) 0.0311(8) Uani 1 1 d . . . . .
H9 H 1.084402 0.297002 0.854835 0.037 Uiso 1 1 calc R . . . .
C10 C 1.0922(3) 0.28581(15) 0.7501(2) 0.0322(9) Uani 1 1 d . . . . .
H10 H 1.165121 0.269667 0.755363 0.039 Uiso 1 1 calc R . . . .
C11 C 1.0346(3) 0.29322(15) 0.6834(2) 0.0316(9) Uani 1 1 d . . . . .
H11 H 1.068808 0.282180 0.642800 0.038 Uiso 1 1 calc R . . . .
C12 C 0.9275(3) 0.31648(14) 0.6739(2) 0.0270(8) Uani 1 1 d . . . . .
C13 C 0.4855(3) 0.30009(13) 0.69535(19) 0.0216(7) Uani 1 1 d . . . . .
C14 C 0.4627(3) 0.26232(14) 0.74820(19) 0.0245(8) Uani 1 1 d . . . . .
C15 C 0.3806(3) 0.22243(16) 0.7300(2) 0.0319(9) Uani 1 1 d . . . . .
H15 H 0.366374 0.195838 0.764591 0.038 Uiso 1 1 calc R . . . .
C16 C 0.3198(4) 0.22038(17) 0.6639(2) 0.0370(10) Uani 1 1 d . . . . .
H16 H 0.265030 0.192467 0.652917 0.044 Uiso 1 1 calc R . . . .
C17 C 0.3385(3) 0.25892(17) 0.6137(2) 0.0337(9) Uani 1 1 d . . . . .
H17 H 0.294893 0.258008 0.568395 0.040 Uiso 1 1 calc R . . . .
C18 C 0.4206(3) 0.29943(14) 0.6282(2) 0.0253(8) Uani 1 1 d . . . . .
C19 C 0.7193(3) 0.56458(14) 0.81204(18) 0.0221(7) Uani 1 1 d . . . . .
C20 C 0.6612(3) 0.61250(14) 0.78918(19) 0.0258(8) Uani 1 1 d . . . . .
C21 C 0.7162(4) 0.66235(16) 0.8035(2) 0.0355(9) Uani 1 1 d . . . . .
H21 H 0.677352 0.695478 0.790463 0.043 Uiso 1 1 calc R . . . .
C22 C 0.8255(4) 0.66489(16) 0.8360(2) 0.0386(10) Uani 1 1 d . . . . .
H22 H 0.861358 0.699437 0.844353 0.046 Uiso 1 1 calc R . . . .
C23 C 0.8827(4) 0.61750(17) 0.8565(2) 0.0350(9) Uani 1 1 d . . . . .
H23 H 0.958040 0.619485 0.878885 0.042 Uiso 1 1 calc R . . . .
C24 C 0.8311(3) 0.56674(15) 0.8446(2) 0.0279(8) Uani 1 1 d . . . . .
C25 C 0.4696(3) 0.42460(13) 0.87047(19) 0.0206(7) Uani 1 1 d . . . . .
C26 C 0.4997(3) 0.40885(13) 0.94147(18) 0.0218(7) Uani 1 1 d . . . . .
C27 C 0.4142(3) 0.39221(14) 0.98173(19) 0.0256(8) Uani 1 1 d . . . . .
H27 H 0.433564 0.382176 1.030167 0.031 Uiso 1 1 calc R . . . .
C28 C 0.3036(3) 0.39007(15) 0.9529(2) 0.0281(8) Uani 1 1 d . . . . .
H28 H 0.246865 0.378909 0.981108 0.034 Uiso 1 1 calc R . . . .
C29 C 0.2753(3) 0.40434(15) 0.8823(2) 0.0272(8) Uani 1 1 d . . . . .
H29 H 0.198695 0.402208 0.862069 0.033 Uiso 1 1 calc R . . . .
C30 C 0.3566(3) 0.42176(14) 0.84013(19) 0.0227(7) Uani 1 1 d . . . . .
C31 C 0.3218(3) 0.44093(16) 0.7643(2) 0.0286(8) Uani 1 1 d . . . . .
H31 H 0.389638 0.437821 0.738276 0.034 Uiso 1 1 calc R . . . .
C32 C 0.2288(4) 0.40680(19) 0.7236(2) 0.0417(10) Uani 1 1 d . . . . .
H32A H 0.249847 0.367966 0.726474 0.063 Uiso 1 1 calc GR . . . .
H32B H 0.218423 0.418329 0.673611 0.063 Uiso 1 1 calc GR . . . .
H32C H 0.158265 0.412150 0.744480 0.063 Uiso 1 1 calc GR . . . .
C33 C 0.2911(4) 0.50086(17) 0.7657(2) 0.0365(9) Uani 1 1 d . . . . .
H33A H 0.224562 0.505549 0.790846 0.055 Uiso 1 1 calc GR . . . .
H33B H 0.274502 0.514386 0.716762 0.055 Uiso 1 1 calc GR . . . .
H33C H 0.354383 0.521605 0.790256 0.055 Uiso 1 1 calc GR . . . .
C34 C 0.6204(3) 0.40840(15) 0.97658(19) 0.0261(8) Uani 1 1 d . . . . .
H34 H 0.670665 0.416355 0.939083 0.031 Uiso 1 1 calc R . . . .
C35 C 0.6412(3) 0.45234(15) 1.0339(2) 0.0278(8) Uani 1 1 d . . . . .
H35A H 0.623217 0.488455 1.012873 0.042 Uiso 1 1 calc GR . . . .
H35B H 0.720572 0.451523 1.054225 0.042 Uiso 1 1 calc GR . . . .
H35C H 0.593206 0.445309 1.071560 0.042 Uiso 1 1 calc GR . . . .
C36 C 0.6536(4) 0.35220(16) 1.0088(2) 0.0357(9) Uani 1 1 d . . . . .
H36A H 0.608920 0.344499 1.047961 0.054 Uiso 1 1 calc GR . . . .
H36B H 0.733936 0.352320 1.027019 0.054 Uiso 1 1 calc GR . . . .
H36C H 0.639248 0.323857 0.972165 0.054 Uiso 1 1 calc GR . . . .
C37 C 0.4430(3) 0.33958(16) 0.5702(2) 0.0291(8) Uani 1 1 d . . . . .
H37 H 0.474156 0.373859 0.594005 0.035 Uiso 1 1 calc R . . . .
C38 C 0.5335(4) 0.31602(17) 0.5273(2) 0.0344(9) Uani 1 1 d . . . . .
H38A H 0.602992 0.309436 0.559180 0.052 Uiso 1 1 calc GR . . . .
H38B H 0.548552 0.342198 0.490254 0.052 Uiso 1 1 calc GR . . . .
H38C H 0.506633 0.281407 0.505097 0.052 Uiso 1 1 calc GR . . . .
C39 C 0.3377(4) 0.35538(18) 0.5201(2) 0.0406(10) Uani 1 1 d . . . . .
H39A H 0.311388 0.323592 0.491073 0.061 Uiso 1 1 calc GR . . . .
H39B H 0.356115 0.385350 0.488950 0.061 Uiso 1 1 calc GR . . . .
H39C H 0.278204 0.367282 0.548219 0.061 Uiso 1 1 calc GR . . . .
C40 C 0.5182(3) 0.26325(15) 0.8240(2) 0.0284(8) Uani 1 1 d . . . . .
H40 H 0.573458 0.294194 0.829508 0.034 Uiso 1 1 calc R . . . .
C41 C 0.5807(4) 0.20980(17) 0.8444(3) 0.0434(11) Uani 1 1 d . . . . .
H41A H 0.526880 0.179304 0.840851 0.065 Uiso 1 1 calc GR . . . .
H41B H 0.617570 0.212468 0.893374 0.065 Uiso 1 1 calc GR . . . .
H41C H 0.637642 0.203363 0.812006 0.065 Uiso 1 1 calc GR . . . .
C42 C 0.4291(4) 0.27254(17) 0.8751(2) 0.0372(10) Uani 1 1 d . . . . .
H42A H 0.387989 0.306547 0.862254 0.056 Uiso 1 1 calc GR . . . .
H42B H 0.466327 0.275349 0.924001 0.056 Uiso 1 1 calc GR . . . .
H42C H 0.376265 0.241672 0.871662 0.056 Uiso 1 1 calc GR . . . .
C43 C 0.8697(3) 0.32366(16) 0.5983(2) 0.0303(8) Uani 1 1 d . . . . .
H43 H 0.800990 0.346805 0.600160 0.036 Uiso 1 1 calc R . . . .
C44 C 0.9471(4) 0.3526(2) 0.5503(2) 0.0449(11) Uani 1 1 d . . . . .
H44A H 0.975171 0.386896 0.572905 0.067 Uiso 1 1 calc GR . . . .
H44B H 0.904411 0.360693 0.504015 0.067 Uiso 1 1 calc GR . . . .
H44C H 1.010864 0.328691 0.543549 0.067 Uiso 1 1 calc GR . . . .
C45 C 0.8330(4) 0.26874(18) 0.5647(2) 0.0414(10) Uani 1 1 d . . . . .
H45A H 0.898540 0.244484 0.565547 0.062 Uiso 1 1 calc GR . . . .
H45B H 0.800068 0.274547 0.515296 0.062 Uiso 1 1 calc GR . . . .
H45C H 0.776707 0.251886 0.591619 0.062 Uiso 1 1 calc GR . . . .
C46 C 0.8827(3) 0.33533(15) 0.8706(2) 0.0287(8) Uani 1 1 d . . . . .
H46 H 0.819886 0.362195 0.859255 0.034 Uiso 1 1 calc R . . . .
C47 C 0.8324(4) 0.28174(18) 0.8932(2) 0.0438(11) Uani 1 1 d . . . . .
H47A H 0.775048 0.268972 0.855530 0.066 Uiso 1 1 calc GR . . . .
H47B H 0.797761 0.287584 0.937105 0.066 Uiso 1 1 calc GR . . . .
H47C H 0.892107 0.254120 0.901703 0.066 Uiso 1 1 calc GR . . . .
C48 C 0.9624(4) 0.3580(2) 0.9322(2) 0.0466(11) Uani 1 1 d . . . . .
H48A H 1.019376 0.330276 0.947980 0.070 Uiso 1 1 calc GR . . . .
H48B H 0.919607 0.367277 0.971710 0.070 Uiso 1 1 calc GR . . . .
H48C H 0.999579 0.390914 0.916677 0.070 Uiso 1 1 calc GR . . . .
C49 C 0.5436(3) 0.61204(15) 0.74927(19) 0.0269(8) Uani 1 1 d . . . . .
H49 H 0.523435 0.573124 0.736986 0.032 Uiso 1 1 calc R . . . .
C50 C 0.4562(3) 0.63435(16) 0.7952(2) 0.0334(9) Uani 1 1 d . . . . .
H50A H 0.455858 0.611503 0.837834 0.050 Uiso 1 1 calc GR . . . .
H50B H 0.381346 0.633660 0.767798 0.050 Uiso 1 1 calc GR . . . .
H50C H 0.475709 0.672122 0.809419 0.050 Uiso 1 1 calc GR . . . .
C51 C 0.5382(4) 0.64455(17) 0.6796(2) 0.0352(9) Uani 1 1 d . . . . .
H51A H 0.546576 0.683741 0.690417 0.053 Uiso 1 1 calc GR . . . .
H51B H 0.465326 0.638096 0.651237 0.053 Uiso 1 1 calc GR . . . .
H51C H 0.599126 0.632621 0.652746 0.053 Uiso 1 1 calc GR . . . .
C52 C 0.8921(3) 0.51549(16) 0.8715(2) 0.0304(8) Uani 1 1 d . . . . .
H52 H 0.861206 0.484303 0.840854 0.037 Uiso 1 1 calc R . . . .
C53 C 1.0194(4) 0.5182(2) 0.8675(3) 0.0451(11) Uani 1 1 d . . . . .
H53A H 1.033246 0.529731 0.819682 0.068 Uiso 1 1 calc GR . . . .
H53B H 1.052735 0.481945 0.877813 0.068 Uiso 1 1 calc GR . . . .
H53C H 1.053669 0.544694 0.902592 0.068 Uiso 1 1 calc GR . . . .
C54 C 0.8659(3) 0.50426(18) 0.9474(2) 0.0364(9) Uani 1 1 d . . . . .
H54A H 0.893634 0.534734 0.978383 0.055 Uiso 1 1 calc GR . . . .
H54B H 0.903009 0.470220 0.964837 0.055 Uiso 1 1 calc GR . . . .
H54C H 0.784188 0.500621 0.947580 0.055 Uiso 1 1 calc GR . . . .
C55 C 0.7842(4) 0.53761(15) 0.6482(2) 0.0378(10) Uani 1 1 d . . . . .
H55A H 0.733190 0.560666 0.673267 0.045 Uiso 1 1 calc R . . . .
H55B H 0.751374 0.533172 0.597921 0.045 Uiso 1 1 calc R . . . .
C56 C 0.9007(5) 0.5623(2) 0.6530(3) 0.0580(16) Uani 1 1 d . . . . .
H56A H 0.906749 0.588464 0.613605 0.070 Uiso 1 1 calc R . . . .
H56B H 0.920124 0.581398 0.698955 0.070 Uiso 1 1 calc R . . . .
C57 C 0.9759(4) 0.5132(2) 0.6470(3) 0.0560(14) Uani 1 1 d . . . . .
H57A H 0.980935 0.503931 0.596538 0.067 Uiso 1 1 calc R . . . .
H57B H 1.052789 0.520204 0.671094 0.067 Uiso 1 1 calc R . . . .
C58 C 0.9196(4) 0.4684(2) 0.6834(3) 0.0487(12) Uani 1 1 d . . . . .
H58A H 0.924776 0.433343 0.657672 0.058 Uiso 1 1 calc R . . . .
H58B H 0.955728 0.463780 0.732866 0.058 Uiso 1 1 calc R . . . .
H5 H 0.576(3) 0.5128(13) 0.8775(18) 0.005(7) Uiso 1 1 d . . . . .
H6 H 0.693(3) 0.2811(16) 0.7172(19) 0.020(9) Uiso 1 1 d . . . . .

loop_
_atom_site_aniso_label
_atom_site_aniso_U_11
_atom_site_aniso_U_22
_atom_site_aniso_U_33
_atom_site_aniso_U_23
_atom_site_aniso_U_13
_atom_site_aniso_U_12
Sm 0.02139(10) 0.01566(10) 0.01584(10) 0.00015(7) 0.00367(7) 0.00051(7)
Co1 0.0258(3) 0.0267(3) 0.0189(2) 0.0039(2) 0.00572(19) 0.0049(2)
O1 0.0306(14) 0.0258(13) 0.0313(14) 0.0020(11) 0.0120(11) -0.0018(11)
O2 0.0295(14) 0.0316(14) 0.0199(13) 0.0024(11) 0.0002(11) 0.0065(11)
O3 0.0359(15) 0.0271(13) 0.0189(14) -0.0002(10) 0.0066(11) -0.0005(11)
O4 0.064(2) 0.056(2) 0.0363(17) -0.0094(16) 0.0091(16) 0.0308(17)
O5 0.0384(17) 0.0558(19) 0.0432(19) 0.0074(16) 0.0043(14) -0.0135(16)
N1 0.0276(15) 0.0193(14) 0.0179(14) -0.0007(12) 0.0035(12) -0.0014(12)
N2 0.0246(15) 0.0191(14) 0.0178(15) 0.0002(11) 0.0042(12) -0.0019(11)
N3 0.0231(15) 0.0190(14) 0.0215(15) -0.0007(12) 0.0019(12) 0.0016(12)
N4 0.0218(15) 0.0227(15) 0.0191(15) -0.0012(12) 0.0002(12) -0.0006(12)
C1 0.038(2) 0.0205(17) 0.0205(18) 0.0006(15) 0.0151(16) -0.0001(15)
C2 0.036(2) 0.041(2) 0.026(2) 0.0104(18) 0.0025(17) 0.0125(19)
C3 0.0260(18) 0.0211(17) 0.026(2) -0.0040(15) 0.0030(15) 0.0028(14)
C4 0.032(2) 0.042(2) 0.023(2) 0.0059(17) 0.0071(16) 0.0040(19)
C5 0.0219(17) 0.0235(17) 0.0163(17) -0.0028(14) 0.0010(14) 0.0042(14)
C6 0.0301(19) 0.0181(17) 0.0186(17) -0.0007(14) 0.0059(14) 0.0001(14)
C7 0.0224(17) 0.0169(16) 0.0286(19) -0.0003(14) 0.0026(14) -0.0001(14)
C8 0.0294(19) 0.0222(17) 0.028(2) 0.0033(15) 0.0022(15) 0.0016(15)
C9 0.0281(19) 0.032(2) 0.032(2) 0.0009(17) -0.0012(16) 0.0020(16)
C10 0.0262(19) 0.0267(19) 0.043(2) 0.0007(17) 0.0038(17) 0.0028(16)
C11 0.034(2) 0.029(2) 0.034(2) -0.0031(17) 0.0097(17) 0.0036(16)
C12 0.0267(19) 0.0217(18) 0.033(2) -0.0008(15) 0.0045(16) 0.0020(15)
C13 0.0253(18) 0.0154(16) 0.0250(18) -0.0036(14) 0.0065(14) -0.0002(14)
C14 0.0302(19) 0.0211(17) 0.0232(18) -0.0043(14) 0.0069(15) 0.0026(15)
C15 0.040(2) 0.0262(19) 0.033(2) -0.0019(16) 0.0165(18) -0.0082(17)
C16 0.040(2) 0.034(2) 0.038(2) -0.0121(18) 0.0086(19) -0.0172(18)
C17 0.035(2) 0.040(2) 0.027(2) -0.0100(18) 0.0057(17) -0.0079(18)
C18 0.0270(18) 0.0225(18) 0.0273(19) -0.0068(15) 0.0064(15) -0.0022(15)
C19 0.0281(18) 0.0245(17) 0.0147(16) -0.0044(14) 0.0061(14) -0.0050(15)
C20 0.036(2) 0.0212(17) 0.0209(18) -0.0007(14) 0.0057(15) -0.0031(15)
C21 0.051(3) 0.0219(19) 0.034(2) 0.0002(17) 0.0030(19) -0.0039(18)
C22 0.050(3) 0.024(2) 0.040(2) -0.0006(18) 0.001(2) -0.0130(18)
C23 0.034(2) 0.035(2) 0.035(2) -0.0021(18) 0.0017(17) -0.0112(18)
C24 0.032(2) 0.029(2) 0.0235(19) 0.0005(16) 0.0063(15) -0.0042(16)
C25 0.0281(18) 0.0146(16) 0.0203(17) 0.0016(13) 0.0077(14) 0.0010(13)
C26 0.0284(18) 0.0170(16) 0.0201(17) -0.0027(14) 0.0033(14) 0.0024(14)
C27 0.038(2) 0.0216(17) 0.0177(17) 0.0034(14) 0.0050(15) 0.0002(15)
C28 0.032(2) 0.0279(19) 0.027(2) 0.0019(16) 0.0118(16) -0.0046(16)
C29 0.0256(18) 0.031(2) 0.0255(19) 0.0020(16) 0.0063(15) -0.0011(15)
C30 0.0275(19) 0.0206(17) 0.0204(18) 0.0013(14) 0.0052(14) -0.0034(14)
C31 0.0275(19) 0.038(2) 0.0210(18) 0.0055(16) 0.0063(15) -0.0019(16)
C32 0.042(2) 0.050(3) 0.033(2) 0.002(2) 0.0021(19) -0.014(2)
C33 0.043(2) 0.039(2) 0.027(2) 0.0086(18) 0.0031(18) 0.0029(19)
C34 0.0296(19) 0.0298(19) 0.0188(18) 0.0027(15) 0.0024(15) 0.0032(16)
C35 0.034(2) 0.0280(19) 0.0210(18) 0.0004(15) 0.0025(16) 0.0004(16)
C36 0.040(2) 0.031(2) 0.034(2) 0.0017(18) -0.0035(18) 0.0111(18)
C37 0.035(2) 0.0289(19) 0.0222(19) -0.0020(15) -0.0009(16) -0.0064(16)
C38 0.041(2) 0.035(2) 0.027(2) -0.0008(17) 0.0060(17) -0.0060(18)
C39 0.048(3) 0.036(2) 0.036(2) 0.0011(19) -0.004(2) -0.002(2)
C40 0.037(2) 0.0237(19) 0.0244(19) 0.0014(15) 0.0037(16) -0.0022(16)
C41 0.051(3) 0.035(2) 0.043(3) 0.007(2) 0.001(2) 0.000(2)
C42 0.055(3) 0.031(2) 0.027(2) -0.0021(17) 0.0130(19) -0.0116(19)
C43 0.031(2) 0.033(2) 0.028(2) -0.0019(16) 0.0078(16) 0.0083(16)
C44 0.053(3) 0.052(3) 0.032(2) 0.005(2) 0.013(2) -0.001(2)
C45 0.047(3) 0.043(2) 0.034(2) -0.010(2) 0.0040(19) -0.001(2)
C46 0.030(2) 0.0271(19) 0.028(2) -0.0023(16) -0.0004(16) 0.0054(16)
C47 0.057(3) 0.041(2) 0.036(2) -0.001(2) 0.014(2) -0.004(2)
C48 0.047(3) 0.052(3) 0.040(3) -0.015(2) 0.001(2) -0.002(2)
C49 0.036(2) 0.0229(18) 0.0218(18) -0.0001(15) 0.0043(16) 0.0001(15)
C50 0.041(2) 0.032(2) 0.029(2) 0.0010(17) 0.0110(18) 0.0006(17)
C51 0.045(2) 0.037(2) 0.024(2) 0.0064(17) 0.0086(18) 0.0056(19)
C52 0.029(2) 0.033(2) 0.029(2) 0.0028(17) 0.0030(16) 0.0007(16)
C53 0.037(2) 0.054(3) 0.044(3) 0.008(2) 0.006(2) 0.001(2)
C54 0.030(2) 0.044(2) 0.034(2) 0.0082(19) -0.0008(17) -0.0022(18)
C55 0.062(3) 0.0229(19) 0.033(2) 0.0035(17) 0.024(2) -0.0010(19)
C56 0.095(4) 0.049(3) 0.030(2) -0.006(2) 0.009(3) -0.048(3)
C57 0.034(2) 0.087(4) 0.047(3) 0.015(3) 0.006(2) -0.020(3)
C58 0.033(2) 0.049(3) 0.068(3) -0.006(2) 0.022(2) -0.005(2)

loop_
_atom_type_symbol
_atom_type_description
_atom_type_scat_dispersion_real
_atom_type_scat_dispersion_imag
_atom_type_scat_source
C C 0.0033 0.0016 'International Tables Vol C Tables 4.2.6.8 and 6.1.1.4'
H H 0.0000 0.0000 'International Tables Vol C Tables 4.2.6.8 and 6.1.1.4'
Co Co 0.3494 0.9721 'International Tables Vol C Tables 4.2.6.8 and 6.1.1.4'
N N 0.0061 0.0033 'International Tables Vol C Tables 4.2.6.8 and 6.1.1.4'
O O 0.0106 0.0060 'International Tables Vol C Tables 4.2.6.8 and 6.1.1.4'
Sm Sm -0.1638 3.4418 'International Tables Vol C Tables 4.2.6.8 and 6.1.1.4'

loop_
_geom_angle_atom_site_label_1
_geom_angle_atom_site_label_2
_geom_angle_atom_site_label_3
_geom_angle
_geom_angle_site_symmetry_1
_geom_angle_site_symmetry_3
_geom_angle_publ_flag
O1 Sm O2 95.18(9) . . ?
O1 Sm O3 69.41(9) . 3_666 ?
O1 Sm N1 74.83(9) . . ?
O1 Sm N2 128.78(9) . . ?
O1 Sm N4 136.39(9) . . ?
O1 Sm C5 102.19(10) . . ?
O1 Sm C6 112.00(10) . . ?
O2 Sm O3 67.27(8) . 3_666 ?
O2 Sm C5 88.46(9) . . ?
O2 Sm C6 129.31(9) . . ?
O3 Sm C5 152.72(9) 3_666 . ?
O3 Sm C6 82.92(9) 3_666 . ?
N1 Sm O2 86.48(9) . . ?
N1 Sm O3 132.58(9) . 3_666 ?
N1 Sm N2 55.35(9) . . ?
N1 Sm N4 143.10(10) . . ?
N1 Sm C5 27.73(10) . . ?
N1 Sm C6 140.47(10) . . ?
N2 Sm O2 93.10(9) . . ?
N2 Sm O3 155.85(9) . 3_666 ?
N2 Sm C5 27.68(10) . . ?
N2 Sm C6 100.69(10) . . ?
N3 Sm O1 86.75(9) . . ?
N3 Sm O2 149.49(9) . . ?
N3 Sm O3 85.22(9) . 3_666 ?
N3 Sm N1 123.11(10) . . ?
N3 Sm N2 109.35(10) . . ?
N3 Sm N4 56.61(9) . . ?
N3 Sm C5 120.96(10) . . ?
N3 Sm C6 28.35(10) . . ?
N4 Sm O2 105.30(9) . . ?
N4 Sm O3 83.50(9) . 3_666 ?
N4 Sm N2 88.68(9) . . ?
N4 Sm C5 116.20(10) . . ?
N4 Sm C6 28.28(10) . . ?
C6 Sm C5 123.55(10) . . ?
C1 Co C2 108.8(2) . . ?
C1 Co C3 116.1(2) . . ?
C1 Co C4 110.1(2) . . ?
C3 Co C2 109.6(2) . . ?
C3 Co C4 105.8(2) . . ?
C4 Co C2 105.8(2) . . ?
C55 O1 Sm 119.3(2) . . ?
C58 O1 Sm 130.3(2) . . ?
C58 O1 C55 110.1(3) . . ?
C1 O2 Sm 170.3(3) . . ?
C3 O3 Sm 156.6(2) . 3_666 ?
C5 N1 Sm 93.4(2) . . ?
C5 N1 C19 120.7(3) . . ?
C19 N1 Sm 145.7(2) . . ?
C5 N2 Sm 92.7(2) . . ?
C5 N2 C25 117.8(3) . . ?
C25 N2 Sm 148.6(2) . . ?
C6 N3 Sm 92.3(2) . . ?
C6 N3 C7 117.2(3) . . ?
C7 N3 Sm 150.0(2) . . ?
C6 N4 Sm 90.7(2) . . ?
C6 N4 C13 117.1(3) . . ?
C13 N4 Sm 152.2(2) . . ?
O2 C1 Co 177.6(3) . . ?
O4 C2 Co 179.1(4) . . ?
O3 C3 Co 177.3(3) . . ?
O5 C4 Co 177.6(4) . . ?
Sm1 C5 H5 176(2) . . ?
N1 C5 Sm 58.9(2) . . ?
N1 C5 H5 121(2) . . ?
N2 C5 Sm 59.7(2) . . ?
N2 C5 N1 118.4(3) . . ?
N2 C5 H5 120(2) . . ?
Sm1 C6 H6 179(2) . . ?
N3 C6 Sm 59.3(2) . . ?
N3 C6 H6 120(2) . . ?
N4 C6 Sm 61.1(2) . . ?
N4 C6 N3 120.3(3) . . ?
N4 C6 H6 120(2) . . ?
C8 C7 N3 118.5(3) . . ?
C12 C7 N3 121.3(3) . . ?
C12 C7 C8 120.1(3) . . ?
C7 C8 C46 122.1(3) . . ?
C9 C8 C7 118.4(3) . . ?
C9 C8 C46 119.0(3) . . ?
C8 C9 H9 119.1 . . ?
C10 C9 C8 121.9(4) . . ?
C10 C9 H9 119.1 . . ?
C9 C10 H10 120.2 . . ?
C9 C10 C11 119.6(4) . . ?
C11 C10 H10 120.2 . . ?
C10 C11 H11 119.2 . . ?
C10 C11 C12 121.6(4) . . ?
C12 C11 H11 119.2 . . ?
C7 C12 C43 123.2(3) . . ?
C11 C12 C7 118.4(3) . . ?
C11 C12 C43 118.4(3) . . ?
C14 C13 N4 121.5(3) . . ?
C18 C13 N4 118.4(3) . . ?
C18 C13 C14 120.0(3) . . ?
C13 C14 C40 124.4(3) . . ?
C15 C14 C13 118.0(3) . . ?
C15 C14 C40 117.5(3) . . ?
C14 C15 H15 118.9 . . ?
C16 C15 C14 122.1(4) . . ?
C16 C15 H15 118.9 . . ?
C15 C16 H16 120.2 . . ?
C15 C16 C17 119.6(4) . . ?
C17 C16 H16 120.2 . . ?
C16 C17 H17 119.4 . . ?
C16 C17 C18 121.1(4) . . ?
C18 C17 H17 119.4 . . ?
C13 C18 C37 121.3(3) . . ?
C17 C18 C13 119.0(3) . . ?
C17 C18 C37 119.6(3) . . ?
C20 C19 N1 120.7(3) . . ?
C20 C19 C24 121.0(3) . . ?
C24 C19 N1 118.2(3) . . ?
C19 C20 C49 123.0(3) . . ?
C21 C20 C19 117.5(4) . . ?
C21 C20 C49 119.5(3) . . ?
C20 C21 H21 119.1 . . ?
C22 C21 C20 121.8(4) . . ?
C22 C21 H21 119.1 . . ?
C21 C22 H22 120.0 . . ?
C23 C22 C21 120.1(4) . . ?
C23 C22 H22 120.0 . . ?
C22 C23 H23 119.7 . . ?
C22 C23 C24 120.5(4) . . ?
C24 C23 H23 119.7 . . ?
C19 C24 C52 121.0(3) . . ?
C23 C24 C19 119.0(4) . . ?
C23 C24 C52 119.9(4) . . ?
C26 C25 N2 121.4(3) . . ?
C26 C25 C30 120.2(3) . . ?
C30 C25 N2 118.4(3) . . ?
C25 C26 C27 118.5(3) . . ?
C25 C26 C34 123.1(3) . . ?
C27 C26 C34 118.4(3) . . ?
C26 C27 H27 119.2 . . ?
C28 C27 C26 121.6(3) . . ?
C28 C27 H27 119.2 . . ?
C27 C28 H28 120.3 . . ?
C27 C28 C29 119.3(3) . . ?
C29 C28 H28 120.3 . . ?
C28 C29 H29 119.3 . . ?
C28 C29 C30 121.4(4) . . ?
C30 C29 H29 119.3 . . ?
C25 C30 C31 120.9(3) . . ?
C29 C30 C25 118.8(3) . . ?
C29 C30 C31 120.1(3) . . ?
C30 C31 H31 107.1 . . ?
C30 C31 C32 114.3(3) . . ?
C32 C31 H31 107.1 . . ?
C33 C31 C30 108.9(3) . . ?
C33 C31 H31 107.1 . . ?
C33 C31 C32 112.0(4) . . ?
C31 C32 H32A 109.5 . . ?
C31 C32 H32B 109.5 . . ?
C31 C32 H32C 109.5 . . ?
H32A C32 H32B 109.5 . . ?
H32A C32 H32C 109.5 . . ?
H32B C32 H32C 109.5 . . ?
C31 C33 H33A 109.5 . . ?
C31 C33 H33B 109.5 . . ?
C31 C33 H33C 109.5 . . ?
H33A C33 H33B 109.5 . . ?
H33A C33 H33C 109.5 . . ?
H33B C33 H33C 109.5 . . ?
C26 C34 H34 107.9 . . ?
C26 C34 C35 111.9(3) . . ?
C26 C34 C36 111.7(3) . . ?
C35 C34 H34 107.9 . . ?
C35 C34 C36 109.4(3) . . ?
C36 C34 H34 107.9 . . ?
C34 C35 H35A 109.5 . . ?
C34 C35 H35B 109.5 . . ?
C34 C35 H35C 109.5 . . ?
H35A C35 H35B 109.5 . . ?
H35A C35 H35C 109.5 . . ?
H35B C35 H35C 109.5 . . ?
C34 C36 H36A 109.5 . . ?
C34 C36 H36B 109.5 . . ?
C34 C36 H36C 109.5 . . ?
H36A C36 H36B 109.5 . . ?
H36A C36 H36C 109.5 . . ?
H36B C36 H36C 109.5 . . ?
C18 C37 H37 107.6 . . ?
C18 C37 C38 109.6(3) . . ?
C18 C37 C39 114.1(3) . . ?
C38 C37 H37 107.6 . . ?
C39 C37 H37 107.6 . . ?
C39 C37 C38 110.1(3) . . ?
C37 C38 H38A 109.5 . . ?
C37 C38 H38B 109.5 . . ?
C37 C38 H38C 109.5 . . ?
H38A C38 H38B 109.5 . . ?
H38A C38 H38C 109.5 . . ?
H38B C38 H38C 109.5 . . ?
C37 C39 H39A 109.5 . . ?
C37 C39 H39B 109.5 . . ?
C37 C39 H39C 109.5 . . ?
H39A C39 H39B 109.5 . . ?
H39A C39 H39C 109.5 . . ?
H39B C39 H39C 109.5 . . ?
C14 C40 H40 108.7 . . ?
C14 C40 C41 112.0(3) . . ?
C14 C40 C42 109.9(3) . . ?
C41 C40 H40 108.7 . . ?
C41 C40 C42 108.7(3) . . ?
C42 C40 H40 108.7 . . ?
C40 C41 H41A 109.5 . . ?
C40 C41 H41B 109.5 . . ?
C40 C41 H41C 109.5 . . ?
H41A C41 H41B 109.5 . . ?
H41A C41 H41C 109.5 . . ?
H41B C41 H41C 109.5 . . ?
C40 C42 H42A 109.5 . . ?
C40 C42 H42B 109.5 . . ?
C40 C42 H42C 109.5 . . ?
H42A C42 H42B 109.5 . . ?
H42A C42 H42C 109.5 . . ?
H42B C42 H42C 109.5 . . ?
C12 C43 H43 108.3 . . ?
C12 C43 C44 111.6(3) . . ?
C12 C43 C45 111.5(3) . . ?
C44 C43 H43 108.3 . . ?
C45 C43 H43 108.3 . . ?
C45 C43 C44 108.7(3) . . ?
C43 C44 H44A 109.5 . . ?
C43 C44 H44B 109.5 . . ?
C43 C44 H44C 109.5 . . ?
H44A C44 H44B 109.5 . . ?
H44A C44 H44C 109.5 . . ?
H44B C44 H44C 109.5 . . ?
C43 C45 H45A 109.5 . . ?
C43 C45 H45B 109.5 . . ?
C43 C45 H45C 109.5 . . ?
H45A C45 H45B 109.5 . . ?
H45A C45 H45C 109.5 . . ?
H45B C45 H45C 109.5 . . ?
C8 C46 H46 108.2 . . ?
C8 C46 C47 108.5(3) . . ?
C8 C46 C48 114.4(3) . . ?
C47 C46 H46 108.2 . . ?
C48 C46 H46 108.2 . . ?
C48 C46 C47 109.2(4) . . ?
C46 C47 H47A 109.5 . . ?
C46 C47 H47B 109.5 . . ?
C46 C47 H47C 109.5 . . ?
H47A C47 H47B 109.5 . . ?
H47A C47 H47C 109.5 . . ?
H47B C47 H47C 109.5 . . ?
C46 C48 H48A 109.5 . . ?
C46 C48 H48B 109.5 . . ?
C46 C48 H48C 109.5 . . ?
H48A C48 H48B 109.5 . . ?
H48A C48 H48C 109.5 . . ?
H48B C48 H48C 109.5 . . ?
C20 C49 H49 107.9 . . ?
C20 C49 C50 111.6(3) . . ?
C20 C49 C51 111.6(3) . . ?
C50 C49 H49 107.9 . . ?
C51 C49 H49 107.9 . . ?
C51 C49 C50 109.9(3) . . ?
C49 C50 H50A 109.5 . . ?
C49 C50 H50B 109.5 . . ?
C49 C50 H50C 109.5 . . ?
H50A C50 H50B 109.5 . . ?
H50A C50 H50C 109.5 . . ?
H50B C50 H50C 109.5 . . ?
C49 C51 H51A 109.5 . . ?
C49 C51 H51B 109.5 . . ?
C49 C51 H51C 109.5 . . ?
H51A C51 H51B 109.5 . . ?
H51A C51 H51C 109.5 . . ?
H51B C51 H51C 109.5 . . ?
C24 C52 H52 107.8 . . ?
C24 C52 C53 113.0(3) . . ?
C24 C52 C54 108.7(3) . . ?
C53 C52 H52 107.8 . . ?
C54 C52 H52 107.8 . . ?
C54 C52 C53 111.5(3) . . ?
C52 C53 H53A 109.5 . . ?
C52 C53 H53B 109.5 . . ?
C52 C53 H53C 109.5 . . ?
H53A C53 H53B 109.5 . . ?
H53A C53 H53C 109.5 . . ?
H53B C53 H53C 109.5 . . ?
C52 C54 H54A 109.5 . . ?
C52 C54 H54B 109.5 . . ?
C52 C54 H54C 109.5 . . ?
H54A C54 H54B 109.5 . . ?
H54A C54 H54C 109.5 . . ?
H54B C54 H54C 109.5 . . ?
O1 C55 H55A 111.1 . . ?
O1 C55 H55B 111.1 . . ?
O1 C55 C56 103.5(4) . . ?
H55A C55 H55B 109.0 . . ?
C56 C55 H55A 111.1 . . ?
C56 C55 H55B 111.1 . . ?
C55 C56 H56A 111.1 . . ?
C55 C56 H56B 111.1 . . ?
H56A C56 H56B 109.0 . . ?
C57 C56 C55 103.5(3) . . ?
C57 C56 H56A 111.1 . . ?
C57 C56 H56B 111.1 . . ?
C56 C57 H57A 111.0 . . ?
C56 C57 H57B 111.0 . . ?
H57A C57 H57B 109.0 . . ?
C58 C57 C56 104.0(4) . . ?
C58 C57 H57A 111.0 . . ?
C58 C57 H57B 111.0 . . ?
O1 C58 C57 106.5(4) . . ?
O1 C58 H58A 110.4 . . ?
O1 C58 H58B 110.4 . . ?
C57 C58 H58A 110.4 . . ?
C57 C58 H58B 110.4 . . ?
H58A C58 H58B 108.6 . . ?

loop_
_geom_bond_atom_site_label_1
_geom_bond_atom_site_label_2
_geom_bond_distance
_geom_bond_site_symmetry_2
_geom_bond_publ_flag
Sm O1 2.422(2) . ?
Sm O2 2.488(3) . ?
Sm O3 2.552(3) 3_666 ?
Sm N1 2.431(3) . ?
Sm N2 2.449(3) . ?
Sm N3 2.409(3) . ?
Sm N4 2.449(3) . ?
Sm C5 2.835(4) . ?
Sm C6 2.799(4) . ?
Co C1 1.733(4) . ?
Co C2 1.787(4) . ?
Co C3 1.747(4) . ?
Co C4 1.782(4) . ?
O1 C55 1.458(4) . ?
O1 C58 1.443(5) . ?
O2 C1 1.175(4) . ?
O3 C3 1.170(4) . ?
O4 C2 1.138(5) . ?
O5 C4 1.145(5) . ?
N1 C5 1.322(4) . ?
N1 C19 1.427(4) . ?
N2 C5 1.318(4) . ?
N2 C25 1.436(4) . ?
N3 C6 1.330(5) . ?
N3 C7 1.440(4) . ?
N4 C6 1.326(5) . ?
N4 C13 1.437(4) . ?
C5 H5 0.90(3) . ?
C6 H6 0.98(4) . ?
C7 C8 1.413(5) . ?
C7 C12 1.413(5) . ?
C8 C9 1.389(5) . ?
C8 C46 1.511(5) . ?
C9 H9 0.9500 . ?
C9 C10 1.371(6) . ?
C10 H10 0.9500 . ?
C10 C11 1.376(6) . ?
C11 H11 0.9500 . ?
C11 C12 1.392(5) . ?
C12 C43 1.524(5) . ?
C13 C14 1.409(5) . ?
C13 C18 1.407(5) . ?
C14 C15 1.395(5) . ?
C14 C40 1.508(5) . ?
C15 H15 0.9500 . ?
C15 C16 1.371(6) . ?
C16 H16 0.9500 . ?
C16 C17 1.373(6) . ?
C17 H17 0.9500 . ?
C17 C18 1.396(5) . ?
C18 C37 1.517(5) . ?
C19 C20 1.401(5) . ?
C19 C24 1.405(5) . ?
C20 C21 1.394(5) . ?
C20 C49 1.514(5) . ?
C21 H21 0.9500 . ?
C21 C22 1.377(6) . ?
C22 H22 0.9500 . ?
C22 C23 1.375(6) . ?
C23 H23 0.9500 . ?
C23 C24 1.389(5) . ?
C24 C52 1.505(5) . ?
C25 C26 1.402(5) . ?
C25 C30 1.405(5) . ?
C26 C27 1.403(5) . ?
C26 C34 1.515(5) . ?
C27 H27 0.9500 . ?
C27 C28 1.370(5) . ?
C28 H28 0.9500 . ?
C28 C29 1.383(5) . ?
C29 H29 0.9500 . ?
C29 C30 1.393(5) . ?
C30 C31 1.518(5) . ?
C31 H31 1.0000 . ?
C31 C32 1.523(6) . ?
C31 C33 1.508(6) . ?
C32 H32A 0.9800 . ?
C32 H32B 0.9800 . ?
C32 H32C 0.9800 . ?
C33 H33A 0.9800 . ?
C33 H33B 0.9800 . ?
C33 H33C 0.9800 . ?
C34 H34 1.0000 . ?
C34 C35 1.524(5) . ?
C34 C36 1.534(5) . ?
C35 H35A 0.9800 . ?
C35 H35B 0.9800 . ?
C35 H35C 0.9800 . ?
C36 H36A 0.9800 . ?
C36 H36B 0.9800 . ?
C36 H36C 0.9800 . ?
C37 H37 1.0000 . ?
C37 C38 1.537(6) . ?
C37 C39 1.533(6) . ?
C38 H38A 0.9800 . ?
C38 H38B 0.9800 . ?
C38 H38C 0.9800 . ?
C39 H39A 0.9800 . ?
C39 H39B 0.9800 . ?
C39 H39C 0.9800 . ?
C40 H40 1.0000 . ?
C40 C41 1.529(5) . ?
C40 C42 1.535(5) . ?
C41 H41A 0.9800 . ?
C41 H41B 0.9800 . ?
C41 H41C 0.9800 . ?
C42 H42A 0.9800 . ?
C42 H42B 0.9800 . ?
C42 H42C 0.9800 . ?
C43 H43 1.0000 . ?
C43 C44 1.540(6) . ?
C43 C45 1.525(6) . ?
C44 H44A 0.9800 . ?
C44 H44B 0.9800 . ?
C44 H44C 0.9800 . ?
C45 H45A 0.9800 . ?
C45 H45B 0.9800 . ?
C45 H45C 0.9800 . ?
C46 H46 1.0000 . ?
C46 C47 1.521(6) . ?
C46 C48 1.519(6) . ?
C47 H47A 0.9800 . ?
C47 H47B 0.9800 . ?
C47 H47C 0.9800 . ?
C48 H48A 0.9800 . ?
C48 H48B 0.9800 . ?
C48 H48C 0.9800 . ?
C49 H49 1.0000 . ?
C49 C50 1.534(5) . ?
C49 C51 1.532(5) . ?
C50 H50A 0.9800 . ?
C50 H50B 0.9800 . ?
C50 H50C 0.9800 . ?
C51 H51A 0.9800 . ?
C51 H51B 0.9800 . ?
C51 H51C 0.9800 . ?
C52 H52 1.0000 . ?
C52 C53 1.532(6) . ?
C52 C54 1.529(6) . ?
C53 H53A 0.9800 . ?
C53 H53B 0.9800 . ?
C53 H53C 0.9800 . ?
C54 H54A 0.9800 . ?
C54 H54B 0.9800 . ?
C54 H54C 0.9800 . ?
C55 H55A 0.9900 . ?
C55 H55B 0.9900 . ?
C55 C56 1.510(7) . ?
C56 H56A 0.9900 . ?
C56 H56B 0.9900 . ?
C56 C57 1.508(8) . ?
C57 H57A 0.9900 . ?
C57 H57B 0.9900 . ?
C57 C58 1.493(6) . ?
C58 H58A 0.9900 . ?
C58 H58B 0.9900 . ?
